data_7122599
loop_
_publ_author_name
'Volodin, Alexander D.'
'Korlyukov, Alexander A.'
'Zorina-Tikhonova, Ekaterina N'
'Chistyakov, Aleksandr S.'
'Sidorov, Aleksei A.'
'Eremenko, Igor L.'
'Vologzhanina, Anna V.'

_publ_section_title
;
 Diastereoselective solid-state crossed photocycloaddition of olefins in a
 3D Zn(ii) coordination polymer.
;
_journal_issue 98
_journal_name_full 'Chemical communications (Cambridge, England)'
_journal_page_first 13861
_journal_page_last 13864
_journal_paper_doi 10.1039/c8cc07734g
_journal_volume 54
_journal_year 2018
_chemical_formula_moiety '0.5(C48 H52 N4 O20 Zn4)'
_chemical_formula_sum 'C24 H26 N2 O10 Zn2'
_chemical_formula_weight 633.21
_chemical_properties_physical Photo-sensitive
_space_group_crystal_system monoclinic
_space_group_IT_number 14
_space_group_name_Hall '-P 2ybc'
_space_group_name_H-M_alt 'P 1 21/c 1'
_symmetry_space_group_name_Hall '-P 2ybc'
_symmetry_space_group_name_H-M 'P 1 21/c 1'
_atom_sites_solution_hydrogens mixed
_atom_sites_solution_primary dual
_audit_creation_date 2018-10-30
_audit_creation_method
;
Olex2 1.2
(compiled 2018.05.29 svn.r3508 for OlexSys, GUI svn.r5506)
;
_audit_update_record
;
2018-10-31 deposited with the CCDC.
2018-11-16 downloaded from the CCDC.
;
_cell_angle_alpha 90
_cell_angle_beta 134.60(4)
_cell_angle_gamma 90
_cell_formula_units_Z 2
_cell_length_a 7.227(13)
_cell_length_b 25.30(4)
_cell_length_c 10.480(18)
_cell_measurement_reflns_used 1814
_cell_measurement_temperature 375
_cell_measurement_theta_max 23.51
_cell_measurement_theta_min 2.93
_cell_volume 1364(4)
_computing_molecular_graphics 'Olex2 (Dolomanov et al., 2009)'
_computing_publication_material 'Olex2 (Dolomanov et al., 2009)'
_computing_structure_refinement 'XL (Sheldrick, 2008)'
_computing_structure_solution 'ShelXT (Sheldrick, 2015)'
_diffrn_ambient_temperature 375
_diffrn_measured_fraction_theta_full 0.990
_diffrn_measured_fraction_theta_max 0.978
_diffrn_measurement_device_type 'Bruker APEX-II CCD'
_diffrn_measurement_method '\f and \w scans'
_diffrn_radiation_monochromator graphite
_diffrn_radiation_type MoK\a
_diffrn_radiation_wavelength 0.71073
_diffrn_reflns_av_R_equivalents 0.0713
_diffrn_reflns_av_unetI/netI 0.0913
_diffrn_reflns_Laue_measured_fraction_full 0.990
_diffrn_reflns_Laue_measured_fraction_max 0.978
_diffrn_reflns_limit_h_max 10
_diffrn_reflns_limit_h_min -10
_diffrn_reflns_limit_k_max 29
_diffrn_reflns_limit_k_min -35
_diffrn_reflns_limit_l_max 14
_diffrn_reflns_limit_l_min -14
_diffrn_reflns_number 12500
_diffrn_reflns_point_group_measured_fraction_full 0.990
_diffrn_reflns_point_group_measured_fraction_max 0.978
_diffrn_reflns_theta_full 25.242
_diffrn_reflns_theta_max 30.576
_diffrn_reflns_theta_min 2.846
_diffrn_standards_number 0
_exptl_absorpt_coefficient_mu 1.815
_exptl_absorpt_correction_T_max 0.3368
_exptl_absorpt_correction_T_min 0.2622
_exptl_absorpt_correction_type multi-scan
_exptl_absorpt_process_details
;
SADABS-2014/5 (Bruker,2014/5) was used for absorption correction.
wR2(int) was 0.1069 before and 0.0637 after correction.
The Ratio of minimum to maximum transmission is 0.7785.
The \l/2 correction factor is 0.00150.
;
_exptl_crystal_colour colourless
_exptl_crystal_colour_primary colourless
_exptl_crystal_density_diffrn 1.542
_exptl_crystal_description prism
_exptl_crystal_F_000 648
_exptl_crystal_size_max 0.53
_exptl_crystal_size_mid 0.42
_exptl_crystal_size_min 0.29
_refine_diff_density_max 0.496
_refine_diff_density_min -0.853
_refine_diff_density_rms 0.097
_refine_ls_extinction_method none
_refine_ls_goodness_of_fit_ref 0.960
_refine_ls_hydrogen_treatment constr
_refine_ls_matrix_type full
_refine_ls_number_parameters 171
_refine_ls_number_reflns 4101
_refine_ls_number_restraints 0
_refine_ls_restrained_S_all 0.960
_refine_ls_R_factor_all 0.0967
_refine_ls_R_factor_gt 0.0510
_refine_ls_shift/su_max 0.008
_refine_ls_shift/su_mean 0.000
_refine_ls_structure_factor_coef Fsqd
_refine_ls_weighting_details 'w=1/[\s^2^(Fo^2^)+(0.0520P)^2^] where P=(Fo^2^+2Fc^2^)/3'
_refine_ls_weighting_scheme calc
_refine_ls_wR_factor_gt 0.1120
_refine_ls_wR_factor_ref 0.1301
_reflns_Friedel_coverage 0.000
_reflns_number_gt 2365
_reflns_number_total 4101
_reflns_threshold_expression 'I > 2\s(I)'
_cod_data_source_file c8cc07734g2.cif
_cod_data_source_block fin375
_cod_depositor_comments 'Adding full bibliography for 7122598--7122601.cif.'
_cod_database_code 7122599
_shelxl_version_number 2014-3
_shelx_space_group_comment
;
The symmetry employed for this shelxl refinement is uniquely defined
by the following loop, which should always be used as a source of
symmetry information in preference to the above space-group names.
They are only intended as comments.
;
_shelx_estimated_absorpt_t_max 0.621
_shelx_estimated_absorpt_t_min 0.446
_olex2_refinement_description
;
1. Fixed Uiso
 At 1.2 times of:
  All C(H) groups, All C(H,H) groups, All C(H,H,H,H) groups
 At 1.5 times of:
  All O(H,H) groups
2. Others
 Fixed Sof: H4AA(0.5) H4AB(0.5) H4BC(0.5) H4BD(0.5) C5(0.5) H5(0.5) C5A(0.5)
 H5AA(0.5) C6(0.5) H6A(0.5) H6B(0.5) C6A(0.5) H6AA(0.5) H6AB(0.5)
3.a Rotating group:
 O5(H5A,H5B)
3.b Ternary CH refined with riding coordinates:
 C2(H2)
3.c Secondary CH2 refined with riding coordinates:
 C4(H4AA,H4AB), C4(H4BC,H4BD)
3.d Aromatic/amide H refined with riding coordinates:
 C5(H5), C7(H7), C8(H8), C10(H10), C11(H11), C12(H12), C5A(H5AA)
3.e X=CH2 refined with riding coordinates:
 C6(H6A,H6B), C6A(H6AA,H6AB)
;
_olex2_submission_special_instructions 'No special instructions were received'

loop_
_space_group_symop_operation_xyz
'x, y, z'
'-x, y+1/2, -z+1/2'
'-x, -y, -z'
'x, -y-1/2, z-1/2'

loop_
_atom_site_label
_atom_site_type_symbol
_atom_site_fract_x
_atom_site_fract_y
_atom_site_fract_z
_atom_site_U_iso_or_equiv
_atom_site_adp_type
_atom_site_occupancy
_atom_site_site_symmetry_order
_atom_site_calc_flag
_atom_site_refinement_flags_posn
_atom_site_refinement_flags_occupancy
_atom_site_disorder_assembly
_atom_site_disorder_group
Zn1 Zn 0.37121(7) 0.27784(2) 0.46707(4) 0.03276(14) Uani 1 1 d . . . .
O1 O 0.7231(5) 0.23634(10) 0.6212(3) 0.0408(6) Uani 1 1 d . . . .
O2 O 1.0267(5) 0.17990(10) 0.8365(3) 0.0445(6) Uani 1 1 d . . . .
O3 O 0.3363(5) 0.23996(10) 0.6271(3) 0.0408(6) Uani 1 1 d . . . .
O4 O 0.4574(5) 0.18299(9) 0.8364(3) 0.0438(6) Uani 1 1 d . . . .
O5 O 0.1737(5) 0.21519(9) 0.2724(3) 0.0431(6) Uani 1 1 d . . . .
H5A H 0.1996 0.2164 0.2001 0.065 Uiso 1 1 d GR . . .
H5B H 0.0002 0.2186 0.1935 0.065 Uiso 1 1 d GR . . .
N1 N 0.5701(6) 0.34394(12) 0.6535(3) 0.0401(7) Uani 1 1 d . . . .
C1 C 0.7949(6) 0.19530(13) 0.7175(4) 0.0318(7) Uani 1 1 d . . . .
C2 C 0.5878(7) 0.16253(13) 0.6859(4) 0.0363(8) Uani 1 1 d . . . .
H2 H 0.4561 0.1535 0.5582 0.044 Uiso 1 1 calc R . . .
C3 C 0.4524(6) 0.19820(14) 0.7201(4) 0.0341(7) Uani 1 1 d . . . .
C4 C 0.6860(9) 0.10983(16) 0.7899(6) 0.0557(11) Uani 1 1 d . . . .
H4AA H 0.8229 0.1179 0.9168 0.067 Uiso 0.5 1 calc R P A 1
H4AB H 0.5443 0.0941 0.7691 0.067 Uiso 0.5 1 calc R P A 1
H4BC H 0.5781 0.1003 0.8100 0.067 Uiso 0.5 1 calc R P B 2
H4BD H 0.8623 0.1145 0.9060 0.067 Uiso 0.5 1 calc R P B 2
C5 C 0.785(2) 0.0702(4) 0.7496(14) 0.055(2) Uiso 0.5 1 d . P C 1
H5 H 0.7533 0.0799 0.6502 0.066 Uiso 0.5 1 calc R P C 1
C7 C 0.7461(8) 0.33796(15) 0.8311(4) 0.0479(10) Uani 1 1 d . . . .
H7 H 0.7754 0.3041 0.8766 0.057 Uiso 1 1 calc R . . .
C8 C 0.8869(8) 0.37890(16) 0.9511(4) 0.0509(10) Uani 1 1 d . . . .
H8 H 1.0067 0.3721 1.0735 0.061 Uiso 1 1 calc R . . .
C9 C 0.8512(8) 0.43055(16) 0.8906(5) 0.0496(10) Uani 1 1 d . . . .
C10 C 0.6638(10) 0.43752(17) 0.7046(5) 0.0722(16) Uani 1 1 d . . . .
H10 H 0.6289 0.4710 0.6555 0.087 Uiso 1 1 calc R . . .
C11 C 0.5309(10) 0.39381(17) 0.5945(5) 0.0638(13) Uani 1 1 d . . . .
H11 H 0.4061 0.3993 0.4712 0.077 Uiso 1 1 calc R . . .
C12 C 1.0054(9) 0.47474(15) 1.0186(5) 0.0565(12) Uani 1 1 d . . . .
H12 H 1.1239 0.4659 1.1395 0.068 Uiso 1 1 calc R . . .
C5A C 0.681(3) 0.0643(5) 0.6890(17) 0.080(4) Uiso 0.5 1 d . P C 2
H5AA H 0.6314 0.0758 0.5842 0.096 Uiso 0.5 1 calc R P C 2
C6 C 0.894(3) 0.0291(6) 0.8082(19) 0.120(5) Uiso 0.5 1 d . P C 1
H6A H 0.9367 0.0148 0.9080 0.144 Uiso 0.5 1 calc R P C 1
H6B H 0.9361 0.0111 0.7543 0.144 Uiso 0.5 1 calc R P C 1
C6A C 0.725(3) 0.0192(6) 0.7123(18) 0.107(4) Uiso 0.5 1 d . P C 2
H6AA H 0.7765 0.0031 0.8130 0.128 Uiso 0.5 1 calc R P C 2
H6AB H 0.7079 -0.0009 0.6301 0.128 Uiso 0.5 1 calc R P C 2

loop_
_atom_site_aniso_label
_atom_site_aniso_U_11
_atom_site_aniso_U_22
_atom_site_aniso_U_33
_atom_site_aniso_U_23
_atom_site_aniso_U_13
_atom_site_aniso_U_12
Zn1 0.0298(2) 0.0401(2) 0.0287(2) -0.00158(16) 0.02066(18) -0.00202(17)
O1 0.0291(13) 0.0478(15) 0.0411(13) 0.0115(11) 0.0230(11) 0.0031(11)
O2 0.0292(13) 0.0468(16) 0.0450(13) 0.0070(11) 0.0216(11) 0.0040(11)
O3 0.0447(15) 0.0496(15) 0.0429(13) 0.0106(11) 0.0362(12) 0.0106(12)
O4 0.0556(16) 0.0476(15) 0.0437(13) 0.0051(11) 0.0405(13) 0.0050(13)
O5 0.0364(14) 0.0558(17) 0.0382(13) -0.0038(11) 0.0265(12) -0.0015(12)
N1 0.0384(17) 0.0447(18) 0.0321(14) -0.0045(12) 0.0230(13) -0.0027(14)
C1 0.0302(17) 0.0374(19) 0.0328(16) -0.0064(14) 0.0238(15) -0.0018(15)
C2 0.0386(19) 0.0363(19) 0.0425(18) -0.0085(14) 0.0315(16) -0.0061(15)
C3 0.0281(17) 0.043(2) 0.0309(16) -0.0052(14) 0.0205(15) -0.0059(15)
C4 0.065(3) 0.045(2) 0.076(3) 0.004(2) 0.057(3) 0.001(2)
C7 0.053(2) 0.040(2) 0.0329(17) -0.0015(15) 0.0235(18) -0.0032(18)
C8 0.049(2) 0.054(3) 0.0288(17) -0.0048(16) 0.0198(17) -0.0024(19)
C9 0.049(2) 0.050(2) 0.0386(19) -0.0113(17) 0.0269(18) -0.0097(19)
C10 0.096(4) 0.045(3) 0.043(2) -0.0042(19) 0.037(2) -0.011(2)
C11 0.076(3) 0.054(3) 0.0328(19) -0.0042(18) 0.028(2) -0.006(2)
C12 0.065(3) 0.050(2) 0.0414(19) -0.0099(18) 0.032(2) -0.010(2)

loop_
_atom_type_symbol
_atom_type_description
_atom_type_scat_dispersion_real
_atom_type_scat_dispersion_imag
_atom_type_scat_source
C C 0.0033 0.0016 'International Tables Vol C Tables 4.2.6.8 and 6.1.1.4'
H H 0.0000 0.0000 'International Tables Vol C Tables 4.2.6.8 and 6.1.1.4'
N N 0.0061 0.0033 'International Tables Vol C Tables 4.2.6.8 and 6.1.1.4'
O O 0.0106 0.0060 'International Tables Vol C Tables 4.2.6.8 and 6.1.1.4'
Zn Zn 0.2839 1.4301 'International Tables Vol C Tables 4.2.6.8 and 6.1.1.4'

loop_
_geom_angle_atom_site_label_1
_geom_angle_atom_site_label_2
_geom_angle_atom_site_label_3
_geom_angle
_geom_angle_site_symmetry_1
_geom_angle_site_symmetry_3
O1 Zn1 O2 174.20(10) . 4_465
O1 Zn1 O4 89.06(17) . 4_565
O1 Zn1 O5 90.00(14) . .
O1 Zn1 N1 90.79(15) . .
O2 Zn1 O4 95.34(16) 4_465 4_565
O2 Zn1 O5 93.63(14) 4_465 .
O2 Zn1 N1 85.84(15) 4_465 .
O3 Zn1 O1 85.27(16) . .
O3 Zn1 O2 90.03(15) . 4_465
O3 Zn1 O4 172.63(10) . 4_565
O3 Zn1 O5 92.84(17) . .
O3 Zn1 N1 90.43(18) . .
O4 Zn1 O5 91.85(17) 4_565 .
O4 Zn1 N1 84.95(17) 4_565 .
O5 Zn1 N1 176.69(10) . .
C1 O1 Zn1 127.9(2) . .
C1 O2 Zn1 129.2(3) . 4_666
C3 O3 Zn1 127.4(2) . .
C3 O4 Zn1 131.8(2) . 4_566
Zn1 O5 H5A 112.5 . .
Zn1 O5 H5B 111.8 . .
H5A O5 H5B 101.7 . .
C7 N1 Zn1 123.2(3) . .
C7 N1 C11 115.8(3) . .
C11 N1 Zn1 121.0(3) . .
O1 C1 C2 118.5(3) . .
O2 C1 O1 123.7(3) . .
O2 C1 C2 117.8(3) . .
C1 C2 H2 106.7 . .
C1 C2 C3 108.4(3) . .
C1 C2 C4 114.9(3) . .
C3 C2 H2 106.7 . .
C4 C2 H2 106.7 . .
C4 C2 C3 113.1(3) . .
O3 C3 C2 119.4(3) . .
O4 C3 O3 123.5(3) . .
O4 C3 C2 117.1(3) . .
C2 C4 H4AA 107.9 . .
C2 C4 H4AB 107.9 . .
C2 C4 H4BC 109.1 . .
C2 C4 H4BD 109.1 . .
C2 C4 C5A 112.4(6) . .
H4AA C4 H4AB 107.2 . .
H4BC C4 H4BD 107.9 . .
C5 C4 C2 117.8(5) . .
C5 C4 H4AA 107.9 . .
C5 C4 H4AB 107.9 . .
C5A C4 H4BC 109.1 . .
C5A C4 H4BD 109.1 . .
C4 C5 H5 111.2 . .
C6 C5 C4 137.6(12) . .
C6 C5 H5 111.2 . .
N1 C7 H7 118.0 . .
N1 C7 C8 124.0(4) . .
C8 C7 H7 118.0 . .
C7 C8 H8 119.8 . .
C7 C8 C9 120.5(3) . .
C9 C8 H8 119.8 . .
C8 C9 C10 116.1(3) . .
C8 C9 C12 120.9(3) . .
C10 C9 C12 122.9(4) . .
C9 C10 H10 120.4 . .
C11 C10 C9 119.1(4) . .
C11 C10 H10 120.4 . .
N1 C11 C10 124.5(4) . .
N1 C11 H11 117.8 . .
C10 C11 H11 117.8 . .
C9 C12 H12 116.2 . .
C12 C12 C9 127.7(5) 3_767 .
C12 C12 H12 116.2 3_767 .
C4 C5A H5AA 112.2 . .
C6A C5A C4 135.5(14) . .
C6A C5A H5AA 112.2 . .
C5 C6 H6A 120.0 . .
C5 C6 H6B 120.0 . .
H6A C6 H6B 120.0 . .
C5A C6A H6AA 120.0 . .
C5A C6A H6AB 120.0 . .
H6AA C6A H6AB 120.0 . .

loop_
_geom_bond_atom_site_label_1
_geom_bond_atom_site_label_2
_geom_bond_distance
_geom_bond_site_symmetry_2
Zn1 O1 2.100(4) .
Zn1 O2 2.105(4) 4_465
Zn1 O3 2.095(3) .
Zn1 O4 2.108(3) 4_565
Zn1 O5 2.150(4) .
Zn1 N1 2.176(4) .
O1 C1 1.277(4) .
O2 Zn1 2.105(4) 4_666
O2 C1 1.257(4) .
O3 C3 1.274(4) .
O4 Zn1 2.108(3) 4_566
O4 C3 1.254(4) .
O5 H5A 0.8999 .
O5 H5B 0.8982 .
N1 C7 1.334(5) .
N1 C11 1.345(5) .
C1 C2 1.530(5) .
C2 H2 0.9800 .
C2 C3 1.547(5) .
C2 C4 1.544(5) .
C4 H4AA 0.9700 .
C4 H4AB 0.9700 .
C4 H4BC 0.9700 .
C4 H4BD 0.9700 .
C4 C5 1.454(11) .
C4 C5A 1.548(14) .
C5 H5 0.9300 .
C5 C6 1.183(15) .
C7 H7 0.9300 .
C7 C8 1.376(5) .
C8 H8 0.9300 .
C8 C9 1.395(6) .
C9 C10 1.399(6) .
C9 C12 1.481(5) .
C10 H10 0.9300 .
C10 C11 1.386(6) .
C11 H11 0.9300 .
C12 C12 1.322(8) 3_767
C12 H12 0.9300 .
C5A H5AA 0.9300 .
C5A C6A 1.164(16) .
C6 H6A 0.9300 .
C6 H6B 0.9300 .
C6A H6AA 0.9300 .
C6A H6AB 0.9300 .
